data_4076238
loop_
_publ_author_name
'Nishibayashi, Yoshiaki'
'Imajima, Hiroaki'
'Onodera, Gen'
'Hidai, Masanobu'
'Uemura, Sakae'

_publ_section_title
;
 Preparation of a Series of Chalcogenolate-Bridged Diruthenium Complexes
 and Their Catalytic Activities toward Propargylic Substitution Reactions
;
_journal_issue 1
_journal_name_full Organometallics
_journal_page_first 26
_journal_paper_doi 10.1021/om034137k
_journal_volume 23
_journal_year 2004
_chemical_formula_moiety 'C23 H38 Cl F3 O4 S Ru2 Se2 '
_chemical_formula_sum 'C23 H38 Cl F3 O4 Ru2 S Se2'
_chemical_formula_weight 863.12
_space_group_IT_number 2
_symmetry_cell_setting triclinic
_symmetry_Int_Tables_number 2
_symmetry_space_group_name_Hall '-P 1'
_symmetry_space_group_name_H-M 'P -1'
_cell_angle_alpha 73.176(2)
_cell_angle_beta 75.017(3)
_cell_angle_gamma 79.061(3)
_cell_formula_units_Z 2
_cell_length_a 8.7294(7)
_cell_length_b 12.2300(7)
_cell_length_c 15.5354(9)
_cell_measurement_reflns_used 8435
_cell_measurement_temperature 296.1
_cell_measurement_theta_max 27.4
_cell_measurement_theta_min 2.9
_cell_volume 1521.71(18)
_computing_cell_refinement PROCESS-AUTO
_computing_data_collection PROCESS-AUTO
_computing_data_reduction CrystalStructure
_computing_publication_material 'CrystalStructure Ver. 2.00'
_computing_structure_refinement CRYSTALS
_computing_structure_solution 'DIRDIF99 (PATTY)'
_diffrn_detector_area_resol_mean 10.00
_diffrn_measured_fraction_theta_full 0.9937
_diffrn_measured_fraction_theta_max 0.9844
_diffrn_measurement_device_type 'Rigaku RAXIS-RAPID'
_diffrn_measurement_method \w
_diffrn_radiation_type 'Mo K\a'
_diffrn_radiation_wavelength 0.7107
_diffrn_reflns_av_R_equivalents 0.026
_diffrn_reflns_limit_h_max 11
_diffrn_reflns_limit_h_min -11
_diffrn_reflns_limit_k_max 15
_diffrn_reflns_limit_k_min -15
_diffrn_reflns_limit_l_max 20
_diffrn_reflns_limit_l_min -19
_diffrn_reflns_number 14349
_diffrn_reflns_theta_full 22.50
_diffrn_reflns_theta_max 27.50
_exptl_absorpt_coefficient_mu 3.586
_exptl_absorpt_correction_T_max 0.699
_exptl_absorpt_correction_T_min 0.010
_exptl_absorpt_correction_type
;
\DF (DIFABS; Walker & Stuart, 1983)
;
_exptl_absorpt_process_details '(Walker & Stuart, 1983)'
_exptl_crystal_colour black
_exptl_crystal_density_diffrn 1.884
_exptl_crystal_density_method 'not measured'
_exptl_crystal_description block
_exptl_crystal_size_max 0.70
_exptl_crystal_size_mid 0.30
_exptl_crystal_size_min 0.10
_refine_diff_density_max 0.91
_refine_diff_density_min -0.98
_refine_ls_extinction_method none
_refine_ls_goodness_of_fit_ref 2.493
_refine_ls_hydrogen_treatment noref
_refine_ls_number_parameters 277
_refine_ls_number_reflns 3446
_refine_ls_R_factor_gt 0.0430
_refine_ls_shift/su_max 0.0100
_refine_ls_structure_factor_coef F
_refine_ls_weighting_details 'w = 1.0'
_refine_ls_weighting_scheme unit
_refine_ls_wR_factor_ref 0.0460
_reflns_number_gt 3446
_reflns_number_total 6888
_reflns_threshold_expression F^2^>2.0\s(F^2^)
_cod_data_source_file om034137ksi20030828_070301.cif
_cod_data_source_block '_ru-se-syn________________'
_cod_original_cell_volume 1521.7(2)
_cod_original_sg_symbol_H-M 'P -1       '
_cod_original_formula_sum 'C23 H38 Cl F3 O4 S Ru2 Se2 '
_cod_database_code 4076238

loop_
_symmetry_equiv_pos_as_xyz
x,y,z
-x,-y,-z

loop_
_atom_site_label
_atom_site_type_symbol
_atom_site_fract_x
_atom_site_fract_y
_atom_site_fract_z
_atom_site_U_iso_or_equiv
_atom_site_adp_type
_atom_site_occupancy
_atom_site_symmetry_multiplicity
_atom_site_calc_flag
Ru2 Ru 0.17023(8) 0.11550(6) 0.18620(5) 0.0314(2) Uani 1.00 1 d
Ru1 Ru 0.15656(8) 0.31666(6) 0.24921(5) 0.0332(2) Uani 1.00 1 d
Se1 Se 0.1938(1) 0.31114(7) 0.09072(6) 0.0366(2) Uani 1.00 1 d
Se2 Se 0.1353(1) 0.12149(8) 0.34534(6) 0.0418(3) Uani 1.00 1 d
Cl1 Cl 0.4463(3) 0.2923(2) 0.2368(2) 0.0556(8) Uani 1.00 1 d
S1 S 0.3647(3) 0.2379(2) 0.7325(2) 0.0558 Uiso 1.00 1 d
F1 F 0.379(1) 0.2445(8) 0.5621(7) 0.1258 Uiso 1.00 1 d
F2 F 0.574(1) 0.309(1) 0.5831(8) 0.1523 Uiso 1.00 1 d
F3 F 0.342(1) 0.408(1) 0.5887(8) 0.1572 Uiso 1.00 1 d
O1 O 0.4336(7) 0.0881(5) 0.1704(4) 0.042(2) Uani 1.00 1 d
O2 O 0.426(1) 0.3056(7) 0.7736(6) 0.0841 Uiso 1.00 1 d
O3 O 0.448(1) 0.1241(7) 0.7391(6) 0.0810 Uiso 1.00 1 d
O4 O 0.195(1) 0.2450(9) 0.7509(7) 0.1038 Uiso 1.00 1 d
C14 C 0.180(1) -0.0345(8) 0.1288(6) 0.040(3) Uani 1.00 1 d
C3 C 0.092(1) 0.5036(8) 0.2236(7) 0.051(3) Uani 1.00 1 d
C2 C -0.045(1) 0.4531(8) 0.2275(7) 0.052(3) Uani 1.00 1 d
C5 C 0.025(1) 0.3886(8) 0.3685(7) 0.049(3) Uani 1.00 1 d
C4 C 0.136(1) 0.4648(8) 0.3107(7) 0.046(3) Uani 1.00 1 d
C1 C -0.086(1) 0.3798(8) 0.3178(7) 0.047(3) Uani 1.00 1 d
C12 C -0.049(1) 0.0336(8) 0.2236(7) 0.044(3) Uani 1.00 1 d
C20 C 0.155(1) 0.1143(9) -0.0290(7) 0.056(3) Uani 1.00 1 d
C17 C -0.191(1) 0.035(1) 0.3047(8) 0.062(3) Uani 1.00 1 d
C13 C 0.086(1) -0.0544(8) 0.2205(7) 0.046(3) Uani 1.00 1 d
C21 C 0.416(1) 0.3276(9) 0.0182(7) 0.061(3) Uani 1.00 1 d
C6 C -0.236(1) 0.319(1) 0.3578(9) 0.079(4) Uani 1.00 1 d
C11 C -0.039(1) 0.1085(8) 0.1340(6) 0.039(3) Uani 1.00 1 d
C18 C 0.117(1) -0.1588(9) 0.2996(8) 0.066(4) Uani 1.00 1 d
C10 C 0.017(2) 0.332(1) 0.4714(7) 0.081(4) Uani 1.00 1 d
C16 C -0.163(1) 0.2067(9) 0.1005(8) 0.060(3) Uani 1.00 1 d
C19 C 0.329(1) -0.1064(9) 0.0929(8) 0.058(3) Uani 1.00 1 d
C15 C 0.104(1) 0.0668(8) 0.0742(6) 0.042(3) Uani 1.00 1 d
C23 C 0.419(2) 0.305(1) 0.610(1) 0.0884 Uiso 1.00 1 d
C22 C 0.330(1) 0.053(1) 0.3975(8) 0.070(4) Uani 1.00 1 d
C9 C 0.270(1) 0.501(1) 0.338(1) 0.079(4) Uani 1.00 1 d
C8 C 0.172(2) 0.595(1) 0.1419(9) 0.094(5) Uani 1.00 1 d
C7 C -0.148(2) 0.485(1) 0.1550(9) 0.088(5) Uani 1.00 1 d
H1 H -0.3281 0.3750 0.3574 0.0946 Uiso 1.00 1 c
H2 H -0.2383 0.2691 0.3217 0.0946 Uiso 1.00 1 c
H3 H -0.2350 0.2760 0.4193 0.0946 Uiso 1.00 1 c
H4 H -0.2487 0.5229 0.1779 0.1058 Uiso 1.00 1 c
H5 H -0.0952 0.5340 0.1003 0.1058 Uiso 1.00 1 c
H6 H -0.1620 0.4165 0.1418 0.1058 Uiso 1.00 1 c
H7 H 0.2824 0.5700 0.1249 0.1130 Uiso 1.00 1 c
H8 H 0.1233 0.6069 0.0912 0.1130 Uiso 1.00 1 c
H9 H 0.1579 0.6655 0.1592 0.1130 Uiso 1.00 1 c
H10 H 0.3408 0.4347 0.3588 0.0951 Uiso 1.00 1 c
H11 H 0.3264 0.5523 0.2869 0.0951 Uiso 1.00 1 c
H12 H 0.2258 0.5381 0.3867 0.0951 Uiso 1.00 1 c
H13 H -0.0028 0.3903 0.5038 0.0974 Uiso 1.00 1 c
H14 H -0.0662 0.2847 0.4949 0.0974 Uiso 1.00 1 c
H15 H 0.1163 0.2867 0.4793 0.0974 Uiso 1.00 1 c
H16 H -0.1134 0.2749 0.0717 0.0718 Uiso 1.00 1 c
H17 H -0.2063 0.1876 0.0575 0.0718 Uiso 1.00 1 c
H18 H -0.2456 0.2187 0.1514 0.0718 Uiso 1.00 1 c
H19 H -0.2113 0.1076 0.3183 0.0749 Uiso 1.00 1 c
H20 H -0.2830 0.0205 0.2892 0.0749 Uiso 1.00 1 c
H21 H -0.1687 -0.0237 0.3571 0.0749 Uiso 1.00 1 c
H22 H 0.0386 -0.1531 0.3539 0.0797 Uiso 1.00 1 c
H23 H 0.1116 -0.2273 0.2838 0.0797 Uiso 1.00 1 c
H24 H 0.2202 -0.1609 0.3101 0.0797 Uiso 1.00 1 c
H25 H 0.3567 -0.1683 0.1419 0.0691 Uiso 1.00 1 c
H26 H 0.3117 -0.1361 0.0466 0.0691 Uiso 1.00 1 c
H27 H 0.4143 -0.0602 0.0674 0.0691 Uiso 1.00 1 c
H28 H 0.2616 0.1326 -0.0437 0.0676 Uiso 1.00 1 c
H29 H 0.1508 0.0583 -0.0595 0.0676 Uiso 1.00 1 c
H30 H 0.0858 0.1819 -0.0486 0.0676 Uiso 1.00 1 c
H31 H 0.4864 0.3099 0.0590 0.0735 Uiso 1.00 1 c
H32 H 0.4455 0.2763 -0.0207 0.0735 Uiso 1.00 1 c
H33 H 0.4210 0.4045 -0.0183 0.0735 Uiso 1.00 1 c
H34 H 0.3156 -0.0231 0.4348 0.0842 Uiso 1.00 1 c
H35 H 0.4206 0.0495 0.3486 0.0842 Uiso 1.00 1 c
H36 H 0.3447 0.0986 0.4338 0.0842 Uiso 1.00 1 c

loop_
_atom_site_aniso_label
_atom_site_aniso_U_11
_atom_site_aniso_U_22
_atom_site_aniso_U_33
_atom_site_aniso_U_12
_atom_site_aniso_U_13
_atom_site_aniso_U_23
Ru2 0.0275(4) 0.0327(4) 0.0334(4) -0.0029(3) -0.0063(3) -0.0083(3)
Ru1 0.0299(4) 0.0337(4) 0.0345(4) 0.0006(3) -0.0053(3) -0.0108(3)
Se1 0.0360(5) 0.0355(5) 0.0334(5) -0.0016(4) -0.0033(4) -0.0070(4)
Se2 0.0474(6) 0.0407(5) 0.0335(5) -0.0023(4) -0.0084(4) -0.0062(4)
Cl1 0.033(1) 0.061(2) 0.083(2) -0.001(1) -0.015(1) -0.036(1)
O1 0.027(3) 0.043(4) 0.056(4) -0.001(3) -0.009(3) -0.015(3)
C14 0.036(5) 0.039(5) 0.052(6) -0.008(4) -0.009(4) -0.019(4)
C3 0.063(7) 0.030(5) 0.051(6) 0.004(5) -0.002(5) -0.012(5)
C2 0.050(6) 0.048(6) 0.057(7) 0.026(5) -0.017(5) -0.027(5)
C5 0.058(6) 0.042(6) 0.047(6) 0.000(5) -0.005(5) -0.021(5)
C4 0.043(6) 0.041(5) 0.055(6) 0.002(4) -0.004(5) -0.025(5)
C1 0.038(5) 0.053(6) 0.054(6) 0.006(5) -0.001(5) -0.032(5)
C12 0.034(5) 0.046(6) 0.058(6) -0.018(4) -0.006(5) -0.017(5)
C20 0.060(7) 0.067(7) 0.041(6) -0.014(5) -0.008(5) -0.012(5)
C17 0.042(6) 0.074(7) 0.065(7) -0.023(5) 0.014(5) -0.020(6)
C13 0.048(6) 0.036(5) 0.059(6) -0.019(5) -0.011(5) -0.011(5)
C21 0.041(6) 0.068(7) 0.061(7) -0.014(5) 0.022(5) -0.020(6)
C6 0.042(6) 0.095(9) 0.10(1) -0.016(6) 0.021(6) -0.054(8)
C11 0.030(5) 0.046(5) 0.047(6) -0.008(4) -0.011(4) -0.017(5)
C18 0.081(8) 0.047(6) 0.064(7) -0.012(6) -0.026(6) 0.009(5)
C10 0.12(1) 0.076(8) 0.034(6) -0.002(8) -0.004(6) -0.014(6)
C16 0.041(6) 0.065(7) 0.078(8) 0.011(5) -0.030(6) -0.022(6)
C19 0.049(6) 0.056(6) 0.075(7) 0.007(5) -0.012(5) -0.038(6)
C15 0.042(5) 0.047(6) 0.047(6) -0.007(4) -0.016(5) -0.020(5)
C22 0.076(8) 0.077(8) 0.059(7) 0.022(6) -0.046(6) -0.011(6)
C9 0.064(8) 0.078(8) 0.12(1) -0.013(6) -0.024(7) -0.061(8)
C8 0.13(1) 0.044(7) 0.067(8) -0.009(7) 0.020(8) 0.005(6)
C7 0.088(9) 0.10(1) 0.088(9) 0.059(8) -0.057(8) -0.048(8)

loop_
_atom_type_symbol
_atom_type_description
_atom_type_scat_dispersion_real
_atom_type_scat_dispersion_imag
_atom_type_scat_source
C C 0.006 0.003
;
International Tables for Crystallography
(1992, Vol. C, Tables 4.2.6.8 and 6.1.1.4)
;
H H 0.000 0.000
;
International Tables for Crystallography
(1992, Vol. C, Table 6.1.1.4)
;
Cl Cl 0.174 0.200
;
International Tables for Crystallography
(1992, Vol. C, Tables 4.2.6.8 and 6.1.1.4)
;
F F 0.026 0.016
;
International Tables for Crystallography
(1992, Vol. C, Tables 4.2.6.8 and 6.1.1.4)
;
O O 0.017 0.010
;
International Tables for Crystallography
(1992, Vol. C, Tables 4.2.6.8 and 6.1.1.4)
;
Ru Ru -1.118 0.919
;
International Tables for Crystallography
(1992, Vol. C, Tables 4.2.6.8 and 6.1.1.4)
;
S S 0.148 0.159
;
International Tables for Crystallography
(1992, Vol. C, Tables 4.2.6.8 and 6.1.1.4)
;
Se Se -0.290 2.459
;
International Tables for Crystallography
(1992, Vol. C, Tables 4.2.6.8 and 6.1.1.4)
;
